data_4511953
loop_
_publ_author_name
'Pan, Jie'
'Jiang, Fei-Long'
'Wu, Ming-Yan'
'Chen, Lian'
'Gai, Yan-Li'
'Bawaked, Salem M.'
'Mokhtar, Mohamed'
'AL-Thabaiti, Shaeel A.'
'Hong, Mao-Chun'

_publ_section_title
;
 A Series of d10Metal Clusters Constructed by
 2,6-Bis[3-(pyrazin-2-yl)-1,2,4-triazolyl]pyridine: Crystal Structures and
 Unusual Luminescences
;
_journal_issue 10
_journal_name_full 'Crystal Growth &amp; Design'
_journal_page_first 5011
_journal_paper_doi 10.1021/cg500574x
_journal_volume 14
_journal_year 2014
_chemical_formula_sum 'C138 H79 N89 O17 Zn15'
_chemical_formula_weight 4236.45
_chemical_name_systematic
; 
 ? 
;
_space_group_IT_number 15
_symmetry_cell_setting monoclinic
_symmetry_space_group_name_Hall '-C 2yc'
_symmetry_space_group_name_H-M 'C 1 2/c 1'
_atom_sites_solution_hydrogens geom
_atom_sites_solution_primary direct
_atom_sites_solution_secondary difmap
_audit_creation_method SHELXL-97
_cell_angle_alpha 90.00
_cell_angle_beta 103.1150(10)
_cell_angle_gamma 90.00
_cell_formula_units_Z 4
_cell_length_a 30.4597(4)
_cell_length_b 20.5182(3)
_cell_length_c 29.0708(3)
_cell_measurement_reflns_used 15392
_cell_measurement_temperature 100(2)
_cell_measurement_theta_max 72.4900
_cell_measurement_theta_min 3.8020
_cell_volume 17694.7(4)
_computing_cell_refinement 'CrysAlisPro, Agilent Technologies,Version 1.171.36.28 (release 01-02-2013 CrysAlis171 .NET)'
_computing_data_collection 'CrysAlisPro, Agilent Technologies,Version 1.171.36.28 (release 01-02-2013 CrysAlis171 .NET)'
_computing_data_reduction 'CrysAlisPro, Agilent Technologies,Version 1.171.36.28 (release 01-02-2013 CrysAlis171 .NET)'
_computing_molecular_graphics SHELXTL
_computing_publication_material SHELXTL
_computing_structure_refinement 'SHELXL-97 (Sheldrick, 1997)'
_computing_structure_solution 'SHELXS-97 (Sheldrick, 1990)'
_diffrn_ambient_temperature 100(2)
_diffrn_measured_fraction_theta_full 0.992
_diffrn_measured_fraction_theta_max 0.992
_diffrn_measurement_device_type 'SuperNova, Dual, Cu at zero, Atlas'
_diffrn_measurement_method '\w scans'
_diffrn_radiation_monochromator graphite
_diffrn_radiation_source 'SuperNova (Cu) X-ray Source'
_diffrn_radiation_type CuK\a
_diffrn_radiation_wavelength 1.54184
_diffrn_reflns_av_R_equivalents 0.0000
_diffrn_reflns_av_sigmaI/netI 0.0302
_diffrn_reflns_limit_h_max 35
_diffrn_reflns_limit_h_min -36
_diffrn_reflns_limit_k_max 24
_diffrn_reflns_limit_k_min 0
_diffrn_reflns_limit_l_max 34
_diffrn_reflns_limit_l_min 0
_diffrn_reflns_number 15810
_diffrn_reflns_theta_full 67.50
_diffrn_reflns_theta_max 67.50
_diffrn_reflns_theta_min 3.22
_diffrn_standards_decay_% 0
_diffrn_standards_interval_count 0
_diffrn_standards_number 0
_exptl_absorpt_coefficient_mu 2.879
_exptl_absorpt_correction_T_max 0.6720
_exptl_absorpt_correction_T_min 0.4788
_exptl_absorpt_correction_type multi-scan
_exptl_absorpt_process_details
'CrysAlisPro, Agilent Technologies,Version 1.171.36.28 (release 01-02-2013 CrysAlis171 .NET)'
_exptl_crystal_colour yellow
_exptl_crystal_density_diffrn 1.590
_exptl_crystal_density_method 'not measured'
_exptl_crystal_description block
_exptl_crystal_F_000 8464
_exptl_crystal_size_max 0.30
_exptl_crystal_size_mid 0.20
_exptl_crystal_size_min 0.15
_platon_squeeze_details
;
;
_refine_diff_density_max 1.562
_refine_diff_density_min -3.000
_refine_diff_density_rms 0.137
_refine_ls_extinction_method none
_refine_ls_goodness_of_fit_ref 1.008
_refine_ls_hydrogen_treatment constr
_refine_ls_matrix_type full
_refine_ls_number_parameters 1172
_refine_ls_number_reflns 15810
_refine_ls_number_restraints 0
_refine_ls_restrained_S_all 1.008
_refine_ls_R_factor_all 0.0879
_refine_ls_R_factor_gt 0.0754
_refine_ls_shift/su_max 0.001
_refine_ls_shift/su_mean 0.000
_refine_ls_structure_factor_coef Fsqd
_refine_ls_weighting_details 'calc w=1/[\s^2^(Fo^2^)+(0.2083P)^2^+37.5169P] where P=(Fo^2^+2Fc^2^)/3'
_refine_ls_weighting_scheme calc
_refine_ls_wR_factor_gt 0.2473
_refine_ls_wR_factor_ref 0.2673
_reflns_number_gt 12363
_reflns_number_total 15810
_reflns_threshold_expression >2sigma(I)
_cod_data_source_file cg500574x_si_002.cif
_cod_data_source_block 1
_cod_depositor_comments 'Adding full bibliography for 4511953--4511957.cif.'
_cod_original_sg_symbol_H-M C2/c
_cod_database_code 4511953

loop_
_symmetry_equiv_pos_as_xyz
'x, y, z'
'-x, y, -z+1/2'
'x+1/2, y+1/2, z'
'-x+1/2, y+1/2, -z+1/2'
'-x, -y, -z'
'x, -y, z-1/2'
'-x+1/2, -y+1/2, -z'
'x+1/2, -y+1/2, z-1/2'

loop_
_atom_site_label
_atom_site_type_symbol
_atom_site_fract_x
_atom_site_fract_y
_atom_site_fract_z
_atom_site_U_iso_or_equiv
_atom_site_adp_type
_atom_site_occupancy
_atom_site_symmetry_multiplicity
_atom_site_calc_flag
_atom_site_refinement_flags
Zn5 Zn 0.59672(2) 0.47145(4) 0.29047(2) 0.0418(2) Uani 1 1 d .
Zn6 Zn 0.63265(2) 0.61356(4) 0.38678(2) 0.0442(2) Uani 1 1 d .
Zn4 Zn 0.50664(2) 0.50111(4) 0.34201(3) 0.0461(2) Uani 1 1 d .
Zn7 Zn 0.56746(3) 0.73860(5) 0.33671(3) 0.0531(2) Uani 1 1 d .
Zn2 Zn 0.35386(2) 0.76398(4) 0.26116(3) 0.0500(2) Uani 1 1 d .
Zn8 Zn 0.5000 0.86428(6) 0.2500 0.0546(3) Uani 1 2 d S
Zn1 Zn 0.25546(3) 0.61368(5) 0.17728(3) 0.0588(3) Uani 1 1 d .
Zn3 Zn 0.44521(5) 0.64996(7) 0.30206(5) 0.0912(4) Uani 1 1 d .
O6 O 0.55059(11) 0.52891(19) 0.30317(13) 0.0417(8) Uani 1 1 d .
O8 O 0.52877(12) 0.7751(2) 0.27952(13) 0.0442(8) Uani 1 1 d .
O7 O 0.59393(11) 0.6542(2) 0.32962(12) 0.0440(8) Uani 1 1 d .
O5 O 0.45744(12) 0.5598(2) 0.30364(14) 0.0468(8) Uani 1 1 d .
O4 O 0.39358(12) 0.6890(2) 0.25961(13) 0.0457(8) Uani 1 1 d .
O2 O 0.31256(18) 0.5584(3) 0.19888(17) 0.0722(14) Uani 1 1 d .
O3 O 0.37070(13) 0.5184(2) 0.25146(14) 0.0478(9) Uani 1 1 d .
N30 N 0.68980(15) 0.6738(3) 0.38840(16) 0.0472(10) Uani 1 1 d .
N40 N 0.64051(14) 0.4753(2) 0.35878(16) 0.0451(10) Uani 1 1 d .
N39 N 0.61637(16) 0.3724(3) 0.30660(17) 0.0485(10) Uani 1 1 d .
N37 N 0.55829(15) 0.4118(2) 0.23273(16) 0.0447(10) Uani 1 1 d .
N6 N 0.34267(16) 0.7921(3) 0.32713(18) 0.0515(11) Uani 1 1 d .
N5 N 0.29449(15) 0.7094(2) 0.26573(18) 0.0471(10) Uani 1 1 d .
N15 N 0.47137(19) 0.6887(4) 0.35997(19) 0.0718(18) Uani 1 1 d .
N28 N 0.63176(15) 0.6816(3) 0.44265(15) 0.0466(10) Uani 1 1 d .
N35 N 0.45680(15) 0.4092(3) 0.11828(16) 0.0497(11) Uani 1 1 d .
N26 N 0.53332(15) 0.5528(2) 0.40259(16) 0.0451(10) Uani 1 1 d .
N42 N 0.68663(16) 0.4238(3) 0.41852(19) 0.0561(12) Uani 1 1 d .
N4 N 0.26678(14) 0.6635(3) 0.24229(17) 0.0464(10) Uani 1 1 d .
N27 N 0.57108(16) 0.5920(3) 0.41304(16) 0.0489(11) Uani 1 1 d .
N36 N 0.52323(15) 0.4190(2) 0.19397(16) 0.0443(10) Uani 1 1 d .
N43 N 0.70151(18) 0.5809(3) 0.47648(19) 0.0622(14) Uani 1 1 d .
N45 N 0.5000 0.7401(4) 0.2500 0.0615(19) Uani 1 2 d S
N20 N 0.65416(15) 0.8099(3) 0.30121(18) 0.0514(11) Uani 1 1 d .
N31 N 0.72259(15) 0.6801(3) 0.36544(17) 0.0512(11) Uani 1 1 d .
N17 N 0.5733(2) 0.8106(3) 0.39114(18) 0.0659(15) Uani 1 1 d .
N41 N 0.65539(15) 0.5199(3) 0.39320(16) 0.0462(10) Uani 1 1 d .
N25 N 0.53008(16) 0.6117(2) 0.46688(16) 0.0464(10) Uani 1 1 d .
N24 N 0.45626(17) 0.4875(3) 0.39963(18) 0.0518(11) Uani 1 1 d .
N7 N 0.43597(18) 0.9051(3) 0.3593(2) 0.0557(12) Uani 1 1 d .
N19 N 0.62464(16) 0.8012(3) 0.32956(18) 0.0548(12) Uani 1 1 d .
N3 N 0.24791(16) 0.6802(3) 0.3117(2) 0.0527(12) Uani 1 1 d .
N8 N 0.41380(15) 0.8384(2) 0.29752(19) 0.0501(11) Uani 1 1 d .
N2 N 0.20507(17) 0.5704(3) 0.2143(2) 0.0639(14) Uani 1 1 d .
O1 O 0.2284(3) 0.5532(4) 0.1231(2) 0.111(2) Uani 1 1 d .
N29 N 0.73108(18) 0.7606(3) 0.41877(19) 0.0575(13) Uani 1 1 d .
N38 N 0.53600(17) 0.3116(2) 0.20416(18) 0.0511(11) Uani 1 1 d .
N9 N 0.45122(17) 0.8708(3) 0.2918(2) 0.0542(12) Uani 1 1 d .
C38 C 0.46927(18) 0.5302(3) 0.43528(18) 0.0438(11) Uani 1 1 d .
C39 C 0.51030(18) 0.5656(3) 0.43547(18) 0.0443(11) Uani 1 1 d .
N10 N 0.52959(19) 0.9349(3) 0.3039(3) 0.0667(15) Uani 1 1 d .
N1 N 0.1478(2) 0.5262(4) 0.2692(4) 0.090(2) Uani 1 1 d .
N34 N 0.4197(2) 0.2912(4) 0.0819(3) 0.082(2) Uani 1 1 d .
C41 C 0.60140(19) 0.6759(3) 0.46856(19) 0.0507(13) Uani 1 1 d .
N16 N 0.5087(2) 0.7257(4) 0.36745(19) 0.0705(18) Uani 1 1 d .
N33 N 0.80446(18) 0.7034(3) 0.3443(2) 0.0656(15) Uani 1 1 d .
C55 C 0.4734(2) 0.3523(3) 0.1379(2) 0.0528(14) Uani 1 1 d .
C63 C 0.65997(19) 0.4193(3) 0.3754(2) 0.0516(13) Uani 1 1 d .
N23 N 0.40713(18) 0.5041(3) 0.4699(2) 0.0593(13) Uani 1 1 d .
N32 N 0.8478(2) 0.8230(4) 0.3671(2) 0.0762(18) Uani 1 1 d .
C36 C 0.4190(2) 0.4541(3) 0.3996(2) 0.0557(14) Uani 1 1 d .
H36 H 0.4084 0.4240 0.3747 0.067 Uiso 1 1 calc R
C57 C 0.56455(18) 0.3470(3) 0.2377(2) 0.0458(12) Uani 1 1 d .
N18 N 0.6674(2) 0.8879(3) 0.3565(2) 0.0642(15) Uani 1 1 d .
C58 C 0.5992(2) 0.3242(3) 0.2773(2) 0.0497(12) Uani 1 1 d .
C37 C 0.44445(19) 0.5381(3) 0.4702(2) 0.0502(13) Uani 1 1 d .
H37 H 0.4547 0.5686 0.4948 0.060 Uiso 1 1 calc R
C6 C 0.28228(19) 0.7191(3) 0.3063(2) 0.0490(13) Uani 1 1 d .
C22 C 0.4496(3) 0.7080(6) 0.3941(3) 0.085(3) Uani 1 1 d .
C20 C 0.3864(3) 0.6849(5) 0.4345(3) 0.087(3) Uani 1 1 d .
H20 H 0.3996 0.7158 0.4579 0.105 Uiso 1 1 calc R
C64 C 0.6833(2) 0.4872(4) 0.4279(2) 0.0544(14) Uani 1 1 d .
C5 C 0.23978(18) 0.6473(3) 0.2715(2) 0.0505(13) Uani 1 1 d .
N13 N 0.3907(2) 0.6316(4) 0.3635(2) 0.079(2) Uani 1 1 d .
N22 N 0.7221(2) 0.8537(3) 0.2611(3) 0.0821(19) Uani 1 1 d .
C56 C 0.51108(19) 0.3595(3) 0.1785(2) 0.0471(12) Uani 1 1 d .
C61 C 0.6644(2) 0.2984(4) 0.3574(3) 0.0627(16) Uani 1 1 d .
H61 H 0.6867 0.2905 0.3855 0.075 Uiso 1 1 calc R
C4 C 0.20596(19) 0.5955(3) 0.2562(3) 0.0579(15) Uani 1 1 d .
C60 C 0.6476(3) 0.2474(4) 0.3264(3) 0.0706(19) Uani 1 1 d .
H60 H 0.6589 0.2044 0.3327 0.085 Uiso 1 1 calc R
N11 N 0.5549(3) 1.0302(4) 0.3719(3) 0.091(2) Uani 1 1 d .
C24 C 0.5424(3) 0.8138(5) 0.4172(3) 0.080(2) Uani 1 1 d .
O9 O 0.49491(19) 0.6810(4) 0.2629(2) 0.0354(14) Uani 0.50 1 d P
C46 C 0.69532(19) 0.7223(3) 0.4199(2) 0.0511(13) Uani 1 1 d .
C40 C 0.5671(2) 0.6261(3) 0.45093(19) 0.0478(12) Uani 1 1 d .
C62 C 0.64796(19) 0.3600(3) 0.3462(2) 0.0518(13) Uani 1 1 d .
C45 C 0.6645(2) 0.7260(3) 0.4522(2) 0.0538(14) Uani 1 1 d .
C42 C 0.6027(2) 0.7170(4) 0.5067(2) 0.0581(15) Uani 1 1 d .
H42 H 0.5810 0.7130 0.5254 0.070 Uiso 1 1 calc R
C13 C 0.4629(2) 0.9093(3) 0.3293(2) 0.0542(14) Uani 1 1 d .
C65 C 0.7069(2) 0.5183(4) 0.4723(2) 0.0578(15) Uani 1 1 d .
N21 N 0.7781(3) 0.9565(4) 0.3012(5) 0.113(4) Uani 1 1 d .
C69 C 0.3371(2) 0.5553(3) 0.2382(2) 0.0531(14) Uani 1 1 d .
C47 C 0.7475(2) 0.7312(3) 0.3844(2) 0.0523(14) Uani 1 1 d .
C66 C 0.7368(4) 0.4840(6) 0.5059(3) 0.107(4) Uani 1 1 d .
H66 H 0.7406 0.4388 0.5010 0.128 Uiso 1 1 calc R
C48 C 0.7883(2) 0.7489(4) 0.3692(2) 0.0590(16) Uani 1 1 d .
C11 C 0.3677(2) 0.8358(3) 0.3551(2) 0.0588(15) Uani 1 1 d .
C7 C 0.3060(2) 0.7655(3) 0.3397(3) 0.0570(15) Uani 1 1 d .
C23 C 0.5080(3) 0.7651(5) 0.4041(3) 0.075(2) Uani 1 1 d .
N14 N 0.4706(3) 0.7552(4) 0.4220(3) 0.084(2) Uani 1 1 d .
C49 C 0.8101(2) 0.8083(4) 0.3798(2) 0.0669(18) Uani 1 1 d .
H49 H 0.7973 0.8397 0.3970 0.080 Uiso 1 1 calc R
C35 C 0.3949(2) 0.4616(4) 0.4346(3) 0.0631(17) Uani 1 1 d .
H35 H 0.3689 0.4356 0.4333 0.076 Uiso 1 1 calc R
C30 C 0.6789(2) 0.8613(4) 0.3186(2) 0.0586(15) Uani 1 1 d .
C51 C 0.8424(3) 0.7182(4) 0.3319(3) 0.073(2) Uani 1 1 d .
H51 H 0.8550 0.6875 0.3141 0.088 Uiso 1 1 calc R
C54 C 0.4541(3) 0.2936(4) 0.1199(3) 0.0704(18) Uani 1 1 d .
H54 H 0.4656 0.2541 0.1350 0.084 Uiso 1 1 calc R
C59 C 0.6139(3) 0.2606(3) 0.2861(2) 0.0623(16) Uani 1 1 d .
H59 H 0.6013 0.2265 0.2651 0.075 Uiso 1 1 calc R
N12 N 0.3505(3) 0.6561(4) 0.4399(3) 0.093(2) Uani 1 1 d .
C21 C 0.4077(3) 0.6748(4) 0.3979(3) 0.076(2) Uani 1 1 d .
C52 C 0.4232(2) 0.4077(4) 0.0801(2) 0.0593(16) Uani 1 1 d .
H52 H 0.4120 0.4473 0.0650 0.071 Uiso 1 1 calc R
C32 C 0.7429(3) 0.9371(4) 0.3176(4) 0.086(3) Uani 1 1 d .
H32 H 0.7361 0.9591 0.3440 0.103 Uiso 1 1 calc R
C3 C 0.1780(2) 0.5738(4) 0.2845(3) 0.0677(18) Uani 1 1 d .
H3 H 0.1802 0.5924 0.3148 0.081 Uiso 1 1 calc R
C29 C 0.6338(2) 0.8488(4) 0.3615(2) 0.0607(16) Uani 1 1 d .
C68 C 0.7258(3) 0.6095(4) 0.5150(2) 0.070(2) Uani 1 1 d .
H68 H 0.7227 0.6551 0.5193 0.084 Uiso 1 1 calc R
C9 C 0.3194(3) 0.8283(6) 0.4095(4) 0.101(3) Uani 1 1 d .
H9 H 0.3113 0.8412 0.4378 0.122 Uiso 1 1 calc R
C43 C 0.6360(2) 0.7636(4) 0.5168(2) 0.0628(16) Uani 1 1 d .
H43 H 0.6377 0.7919 0.5430 0.075 Uiso 1 1 calc R
C12 C 0.4063(2) 0.8608(3) 0.3380(2) 0.0537(14) Uani 1 1 d .
C50 C 0.8645(3) 0.7769(5) 0.3440(3) 0.082(2) Uani 1 1 d .
H50 H 0.8924 0.7844 0.3354 0.098 Uiso 1 1 calc R
N44 N 0.7612(3) 0.5118(5) 0.5456(3) 0.114(3) Uani 1 1 d .
C27 C 0.6096(4) 0.9048(6) 0.4301(3) 0.095(3) Uani 1 1 d .
H27 H 0.6332 0.9361 0.4343 0.114 Uiso 1 1 calc R
C19 C 0.3536(4) 0.5994(5) 0.3675(3) 0.090(3) Uani 1 1 d .
H19 H 0.3408 0.5673 0.3448 0.108 Uiso 1 1 calc R
C44 C 0.6672(2) 0.7695(4) 0.4889(2) 0.0592(15) Uani 1 1 d .
H44 H 0.6896 0.8025 0.4949 0.071 Uiso 1 1 calc R
C14 C 0.5040(2) 0.9492(3) 0.3345(3) 0.0626(16) Uani 1 1 d .
C26 C 0.5779(6) 0.9057(7) 0.4573(3) 0.119(5) Uani 1 1 d .
H26 H 0.5794 0.9387 0.4806 0.143 Uiso 1 1 calc R
C28 C 0.6055(3) 0.8562(4) 0.3967(3) 0.073(2) Uani 1 1 d .
C10 C 0.3573(3) 0.8557(5) 0.3976(4) 0.089(3) Uani 1 1 d .
H10 H 0.3753 0.8868 0.4176 0.106 Uiso 1 1 calc R
C17 C 0.5670(3) 0.9691(4) 0.3079(4) 0.078(2) Uani 1 1 d .
H17 H 0.5856 0.9605 0.2865 0.094 Uiso 1 1 calc R
C8 C 0.2942(3) 0.7836(5) 0.3810(3) 0.079(2) Uani 1 1 d .
H8 H 0.2686 0.7648 0.3894 0.095 Uiso 1 1 calc R
C53 C 0.4044(3) 0.3490(5) 0.0619(3) 0.073(2) Uani 1 1 d .
H53 H 0.3802 0.3492 0.0347 0.087 Uiso 1 1 calc R
C2 C 0.1749(3) 0.5236(5) 0.1989(4) 0.088(3) Uani 1 1 d .
H2 H 0.1732 0.5039 0.1690 0.105 Uiso 1 1 calc R
C67 C 0.7555(3) 0.5741(5) 0.5489(3) 0.089(3) Uani 1 1 d .
H67 H 0.7724 0.5964 0.5757 0.106 Uiso 1 1 calc R
C16 C 0.5801(3) 1.0159(4) 0.3411(4) 0.091(3) Uani 1 1 d .
H16 H 0.6074 1.0389 0.3424 0.109 Uiso 1 1 calc R
C15 C 0.5168(3) 0.9967(4) 0.3675(3) 0.079(2) Uani 1 1 d .
H15 H 0.4976 1.0064 0.3882 0.095 Uiso 1 1 calc R
C31 C 0.7157(2) 0.8854(4) 0.2974(3) 0.0679(19) Uani 1 1 d .
C33 C 0.7857(4) 0.9225(5) 0.2649(6) 0.127(5) Uani 1 1 d .
H33 H 0.8117 0.9326 0.2534 0.152 Uiso 1 1 calc R
C1 C 0.1463(3) 0.5039(5) 0.2268(4) 0.098(3) Uani 1 1 d .
H1 H 0.1241 0.4720 0.2144 0.118 Uiso 1 1 calc R
C25 C 0.5449(5) 0.8608(6) 0.4517(3) 0.100(4) Uani 1 1 d .
H25 H 0.5237 0.8615 0.4711 0.120 Uiso 1 1 calc R
C18 C 0.3332(4) 0.6135(5) 0.4062(4) 0.089(3) Uani 1 1 d .
H18 H 0.3061 0.5915 0.4079 0.107 Uiso 1 1 calc R
C34 C 0.7577(4) 0.8734(5) 0.2430(6) 0.126(5) Uani 1 1 d .
H34 H 0.7631 0.8533 0.2153 0.151 Uiso 1 1 calc R
H7' H 0.5745 0.6291 0.3224 0.151 Uiso 1 1 d R
H5 H 0.4362 0.5432 0.3006 0.151 Uiso 1 1 d R
H69 H 0.3319 0.5860 0.2625 0.151 Uiso 1 1 d R

loop_
_atom_site_aniso_label
_atom_site_aniso_U_11
_atom_site_aniso_U_22
_atom_site_aniso_U_33
_atom_site_aniso_U_23
_atom_site_aniso_U_13
_atom_site_aniso_U_12
Zn5 0.0347(3) 0.0548(4) 0.0383(4) -0.0001(3) 0.0132(3) -0.0002(3)
Zn6 0.0372(4) 0.0604(4) 0.0361(4) -0.0011(3) 0.0107(3) -0.0123(3)
Zn4 0.0396(4) 0.0604(5) 0.0428(4) -0.0051(3) 0.0189(3) -0.0089(3)
Zn7 0.0410(4) 0.0859(6) 0.0331(4) -0.0016(3) 0.0099(3) 0.0096(4)
Zn2 0.0380(4) 0.0670(5) 0.0481(4) 0.0038(3) 0.0166(3) -0.0012(3)
Zn8 0.0396(5) 0.0544(6) 0.0709(7) 0.000 0.0148(5) 0.000
Zn1 0.0444(4) 0.0808(6) 0.0535(5) -0.0084(4) 0.0153(4) 0.0014(4)
Zn3 0.0835(8) 0.0925(8) 0.0904(8) -0.0023(6) 0.0045(6) 0.0110(6)
O6 0.0339(16) 0.057(2) 0.0372(17) -0.0005(15) 0.0144(14) -0.0036(15)
O8 0.0321(16) 0.060(2) 0.0399(18) -0.0047(16) 0.0075(14) -0.0024(15)
O7 0.0302(16) 0.069(2) 0.0353(17) -0.0027(16) 0.0122(13) -0.0060(16)
O5 0.0368(17) 0.056(2) 0.051(2) 0.0027(17) 0.0171(16) -0.0010(16)
O4 0.0361(17) 0.059(2) 0.0438(19) 0.0033(16) 0.0135(15) 0.0036(16)
O2 0.074(3) 0.090(3) 0.055(3) 0.002(2) 0.020(2) 0.034(3)
O3 0.0414(19) 0.060(2) 0.049(2) -0.0006(17) 0.0241(17) 0.0012(17)
N30 0.038(2) 0.068(3) 0.036(2) 0.001(2) 0.0096(18) -0.014(2)
N40 0.031(2) 0.062(3) 0.043(2) 0.000(2) 0.0099(17) -0.0038(19)
N39 0.044(2) 0.059(3) 0.045(2) 0.001(2) 0.013(2) 0.005(2)
N37 0.043(2) 0.052(3) 0.040(2) 0.0003(19) 0.0120(18) 0.0042(19)
N6 0.041(2) 0.061(3) 0.055(3) -0.005(2) 0.016(2) 0.001(2)
N5 0.032(2) 0.057(3) 0.055(3) -0.002(2) 0.0134(19) 0.0011(19)
N15 0.048(3) 0.130(6) 0.045(3) 0.019(3) 0.025(2) 0.028(3)
N28 0.042(2) 0.067(3) 0.033(2) -0.0025(19) 0.0114(18) -0.012(2)
N35 0.040(2) 0.075(3) 0.039(2) -0.004(2) 0.0199(19) 0.002(2)
N26 0.041(2) 0.061(3) 0.037(2) -0.0005(19) 0.0182(18) -0.011(2)
N42 0.040(2) 0.071(3) 0.053(3) 0.006(2) 0.002(2) -0.004(2)
N4 0.032(2) 0.065(3) 0.046(2) -0.008(2) 0.0170(18) -0.0004(19)
N27 0.043(2) 0.066(3) 0.040(2) 0.001(2) 0.0165(19) -0.015(2)
N36 0.042(2) 0.054(2) 0.038(2) -0.0022(19) 0.0109(18) 0.0039(19)
N43 0.050(3) 0.084(4) 0.047(3) -0.003(3) 0.000(2) -0.018(3)
N45 0.040(4) 0.077(5) 0.070(5) 0.000 0.017(3) 0.000
N20 0.035(2) 0.067(3) 0.052(3) -0.007(2) 0.0087(19) -0.004(2)
N31 0.038(2) 0.071(3) 0.043(2) 0.002(2) 0.0064(19) -0.020(2)
N17 0.070(4) 0.091(4) 0.036(2) -0.002(3) 0.011(2) 0.024(3)
N41 0.035(2) 0.067(3) 0.037(2) 0.002(2) 0.0087(17) -0.011(2)
N25 0.045(2) 0.064(3) 0.034(2) 0.0025(19) 0.0158(18) -0.002(2)
N24 0.044(2) 0.063(3) 0.052(3) 0.004(2) 0.018(2) -0.005(2)
N7 0.047(3) 0.056(3) 0.064(3) -0.007(2) 0.013(2) -0.004(2)
N19 0.040(2) 0.074(3) 0.047(3) -0.009(2) 0.003(2) 0.001(2)
N3 0.039(2) 0.057(3) 0.069(3) -0.007(2) 0.028(2) -0.003(2)
N8 0.035(2) 0.055(3) 0.059(3) -0.008(2) 0.008(2) -0.0003(19)
N2 0.040(2) 0.072(3) 0.082(4) -0.017(3) 0.020(2) -0.005(2)
O1 0.121(6) 0.132(6) 0.078(4) -0.032(4) 0.016(4) -0.030(5)
N29 0.047(3) 0.073(3) 0.049(3) 0.004(2) 0.004(2) -0.024(2)
N38 0.049(3) 0.053(3) 0.054(3) -0.007(2) 0.015(2) 0.002(2)
N9 0.042(2) 0.056(3) 0.065(3) -0.008(2) 0.014(2) -0.003(2)
C38 0.039(2) 0.062(3) 0.034(2) 0.010(2) 0.016(2) 0.000(2)
C39 0.045(3) 0.061(3) 0.031(2) 0.004(2) 0.015(2) -0.005(2)
N10 0.050(3) 0.054(3) 0.096(4) -0.005(3) 0.015(3) -0.009(2)
N1 0.061(4) 0.080(4) 0.141(7) -0.028(5) 0.046(4) -0.026(3)
N34 0.059(3) 0.113(6) 0.074(4) -0.042(4) 0.016(3) -0.017(4)
C41 0.045(3) 0.073(4) 0.034(3) 0.004(2) 0.009(2) -0.004(3)
N16 0.059(3) 0.119(5) 0.041(3) 0.017(3) 0.026(2) 0.030(3)
N33 0.043(3) 0.087(4) 0.067(3) 0.004(3) 0.012(2) -0.017(3)
C55 0.042(3) 0.069(4) 0.051(3) -0.013(3) 0.018(2) -0.004(3)
C63 0.038(3) 0.068(4) 0.049(3) 0.004(3) 0.011(2) -0.001(2)
N23 0.047(3) 0.082(4) 0.054(3) 0.014(3) 0.024(2) -0.004(3)
N32 0.058(3) 0.098(5) 0.073(4) 0.007(4) 0.016(3) -0.031(3)
C36 0.047(3) 0.069(4) 0.054(3) 0.001(3) 0.015(3) -0.006(3)
C57 0.043(3) 0.052(3) 0.046(3) -0.004(2) 0.017(2) 0.006(2)
N18 0.061(3) 0.072(3) 0.050(3) -0.016(3) -0.009(2) 0.006(3)
C58 0.049(3) 0.055(3) 0.048(3) -0.001(2) 0.017(2) 0.005(2)
C37 0.043(3) 0.071(4) 0.041(3) 0.012(3) 0.017(2) 0.000(3)
C6 0.038(3) 0.064(3) 0.050(3) -0.005(3) 0.020(2) 0.006(2)
C22 0.070(5) 0.131(8) 0.070(5) 0.052(5) 0.048(4) 0.057(5)
C20 0.098(6) 0.095(6) 0.093(6) 0.021(5) 0.072(5) 0.025(5)
C64 0.042(3) 0.075(4) 0.045(3) 0.007(3) 0.007(2) -0.009(3)
C5 0.033(2) 0.058(3) 0.064(4) -0.004(3) 0.017(2) 0.002(2)
N13 0.078(4) 0.118(5) 0.056(4) 0.038(4) 0.042(3) 0.047(4)
N22 0.072(4) 0.069(4) 0.113(6) -0.012(4) 0.038(4) -0.019(3)
C56 0.047(3) 0.051(3) 0.047(3) -0.004(2) 0.017(2) 0.006(2)
C61 0.050(3) 0.076(4) 0.061(4) 0.003(3) 0.011(3) 0.016(3)
C4 0.035(3) 0.058(3) 0.084(5) -0.011(3) 0.021(3) -0.002(2)
C60 0.068(4) 0.068(4) 0.075(5) -0.002(3) 0.014(4) 0.027(3)
N11 0.073(4) 0.085(5) 0.115(6) -0.028(4) 0.020(4) -0.023(4)
C24 0.105(6) 0.094(6) 0.050(4) 0.015(4) 0.039(4) 0.040(5)
O9 0.021(3) 0.054(4) 0.039(4) 0.002(3) 0.023(3) -0.001(3)
C46 0.039(3) 0.069(4) 0.041(3) 0.005(3) 0.001(2) -0.014(3)
C40 0.050(3) 0.064(3) 0.033(3) 0.001(2) 0.017(2) -0.010(3)
C62 0.037(3) 0.070(4) 0.049(3) 0.005(3) 0.011(2) 0.006(3)
C45 0.046(3) 0.070(4) 0.042(3) -0.003(3) 0.003(2) -0.011(3)
C42 0.057(3) 0.075(4) 0.043(3) -0.004(3) 0.014(3) -0.004(3)
C13 0.044(3) 0.053(3) 0.063(4) -0.008(3) 0.006(3) 0.000(2)
C65 0.048(3) 0.073(4) 0.047(3) 0.008(3) 0.000(3) -0.012(3)
N21 0.062(4) 0.067(4) 0.212(11) -0.022(6) 0.034(5) -0.023(3)
C69 0.042(3) 0.067(4) 0.055(3) 0.003(3) 0.021(3) -0.003(3)
C47 0.046(3) 0.067(4) 0.042(3) 0.008(3) 0.004(2) -0.010(3)
C66 0.112(8) 0.104(7) 0.073(6) -0.004(5) -0.043(6) -0.001(6)
C48 0.042(3) 0.079(4) 0.052(3) 0.013(3) 0.004(3) -0.017(3)
C11 0.050(3) 0.067(4) 0.063(4) -0.016(3) 0.020(3) -0.002(3)
C7 0.046(3) 0.064(4) 0.066(4) -0.008(3) 0.022(3) 0.001(3)
C23 0.089(5) 0.096(6) 0.052(4) 0.025(4) 0.043(4) 0.036(5)
N14 0.108(6) 0.097(5) 0.067(4) 0.029(4) 0.061(4) 0.047(5)
C49 0.054(3) 0.090(5) 0.055(4) 0.004(3) 0.008(3) -0.029(4)
C35 0.041(3) 0.075(4) 0.078(5) 0.015(4) 0.025(3) -0.006(3)
C30 0.036(3) 0.070(4) 0.063(4) -0.008(3) -0.003(3) -0.004(3)
C51 0.053(4) 0.088(5) 0.082(5) 0.001(4) 0.020(3) -0.022(4)
C54 0.059(4) 0.077(5) 0.077(5) -0.014(4) 0.019(3) -0.005(3)
C59 0.073(4) 0.061(4) 0.053(4) -0.002(3) 0.016(3) 0.020(3)
N12 0.123(6) 0.099(5) 0.081(5) 0.009(4) 0.072(5) 0.006(5)
C21 0.085(5) 0.100(6) 0.058(4) 0.031(4) 0.047(4) 0.043(4)
C52 0.050(3) 0.089(5) 0.042(3) -0.008(3) 0.016(2) 0.006(3)
C32 0.052(4) 0.068(5) 0.130(8) -0.011(5) 0.003(4) -0.008(3)
C3 0.057(4) 0.061(4) 0.094(5) -0.010(4) 0.035(4) -0.002(3)
C29 0.048(3) 0.079(4) 0.049(3) -0.012(3) -0.001(3) 0.005(3)
C68 0.064(4) 0.092(5) 0.049(4) 0.006(3) 0.001(3) -0.030(4)
C9 0.086(6) 0.132(8) 0.100(7) -0.059(6) 0.051(5) -0.026(6)
C43 0.065(4) 0.071(4) 0.049(3) -0.012(3) 0.005(3) -0.005(3)
C12 0.044(3) 0.059(3) 0.060(4) -0.006(3) 0.016(3) 0.002(3)
C50 0.055(4) 0.110(7) 0.083(5) 0.004(5) 0.018(4) -0.034(4)
N44 0.121(7) 0.109(7) 0.080(5) 0.000(5) -0.046(5) 0.003(5)
C27 0.124(8) 0.118(7) 0.042(4) -0.018(4) 0.015(4) 0.026(6)
C19 0.102(7) 0.119(7) 0.050(4) 0.018(4) 0.021(4) 0.048(6)
C44 0.055(3) 0.068(4) 0.050(3) -0.004(3) 0.003(3) -0.012(3)
C14 0.050(3) 0.059(4) 0.080(4) -0.006(3) 0.016(3) -0.012(3)
C26 0.180(13) 0.119(9) 0.060(5) -0.013(5) 0.030(7) 0.065(9)
C28 0.073(5) 0.092(5) 0.048(4) -0.007(3) 0.005(3) 0.020(4)
C10 0.077(5) 0.105(6) 0.092(6) -0.040(5) 0.037(5) -0.030(5)
C17 0.057(4) 0.075(5) 0.107(6) -0.013(4) 0.028(4) -0.015(4)
C8 0.059(4) 0.104(6) 0.089(5) -0.031(5) 0.046(4) -0.015(4)
C53 0.057(4) 0.111(6) 0.050(4) -0.014(4) 0.011(3) 0.002(4)
C2 0.052(4) 0.101(6) 0.111(7) -0.037(5) 0.021(4) -0.020(4)
C67 0.079(5) 0.102(7) 0.067(5) -0.001(4) -0.022(4) -0.022(5)
C16 0.073(5) 0.069(5) 0.138(9) -0.024(5) 0.041(5) -0.027(4)
C15 0.072(5) 0.076(5) 0.090(6) -0.018(4) 0.020(4) -0.020(4)
C31 0.045(3) 0.062(4) 0.091(5) -0.007(4) 0.005(3) -0.006(3)
C33 0.093(7) 0.082(6) 0.228(16) -0.038(8) 0.084(9) -0.036(6)
C1 0.072(5) 0.109(7) 0.122(8) -0.047(6) 0.041(5) -0.040(5)
C25 0.154(10) 0.106(7) 0.056(5) 0.008(5) 0.055(6) 0.044(7)
C18 0.094(6) 0.104(7) 0.085(6) 0.019(5) 0.052(5) 0.017(5)
C34 0.108(8) 0.073(6) 0.226(15) -0.034(7) 0.099(10) -0.038(6)

loop_
_atom_type_symbol
_atom_type_description
_atom_type_scat_dispersion_real
_atom_type_scat_dispersion_imag
_atom_type_scat_source
C C 0.0181 0.0091 'International Tables Vol C Tables 4.2.6.8 and 6.1.1.4'
H H 0.0000 0.0000 'International Tables Vol C Tables 4.2.6.8 and 6.1.1.4'
N N 0.0311 0.0180 'International Tables Vol C Tables 4.2.6.8 and 6.1.1.4'
O O 0.0492 0.0322 'International Tables Vol C Tables 4.2.6.8 and 6.1.1.4'
Zn Zn -1.5491 0.6778 'International Tables Vol C Tables 4.2.6.8 and 6.1.1.4'

loop_
_geom_angle_atom_site_label_1
_geom_angle_atom_site_label_2
_geom_angle_atom_site_label_3
_geom_angle
_geom_angle_site_symmetry_1
_geom_angle_site_symmetry_3
O6 Zn5 O3 107.90(16) . 2_655
O6 Zn5 N40 97.35(17) . .
O3 Zn5 N40 105.07(17) 2_655 .
O6 Zn5 N39 135.76(17) . .
O3 Zn5 N39 116.18(18) 2_655 .
N40 Zn5 N39 75.29(19) . .
O6 Zn5 N37 101.65(16) . .
O3 Zn5 N37 93.17(17) 2_655 .
N40 Zn5 N37 148.13(19) . .
N39 Zn5 N37 73.22(18) . .
O7 Zn6 N41 126.62(17) . .
O7 Zn6 N30 95.87(17) . .
N41 Zn6 N30 106.66(19) . .
O7 Zn6 N28 104.63(18) . .
N41 Zn6 N28 127.36(19) . .
N30 Zn6 N28 75.87(18) . .
O7 Zn6 N27 89.06(16) . .
N41 Zn6 N27 94.40(19) . .
N30 Zn6 N27 149.06(19) . .
N28 Zn6 N27 73.33(18) . .
O6 Zn4 O5 91.47(15) . .
O6 Zn4 N26 98.61(16) . .
O5 Zn4 N26 105.16(19) . .
O6 Zn4 N36 102.56(17) . 2_655
O5 Zn4 N36 91.13(17) . 2_655
N26 Zn4 N36 152.89(18) . 2_655
O6 Zn4 N35 101.56(15) . 2_655
O5 Zn4 N35 160.98(16) . 2_655
N26 Zn4 N35 86.70(19) . 2_655
N36 Zn4 N35 72.67(18) 2_655 2_655
O6 Zn4 N24 168.44(17) . .
O5 Zn4 N24 86.95(16) . .
N26 Zn4 N24 70.84(17) . .
N36 Zn4 N24 88.93(18) 2_655 .
N35 Zn4 N24 82.94(16) 2_655 .
O7 Zn7 O8 115.86(16) . .
O7 Zn7 N17 136.62(19) . .
O8 Zn7 N17 107.27(19) . .
O7 Zn7 N16 109.4(2) . .
O8 Zn7 N16 90.15(18) . .
N17 Zn7 N16 73.8(3) . .
O7 Zn7 N19 98.83(18) . .
O8 Zn7 N19 91.89(18) . .
N17 Zn7 N19 74.6(2) . .
N16 Zn7 N19 147.4(3) . .
O4 Zn2 N20 107.25(19) . 2_655
O4 Zn2 N6 117.64(18) . .
N20 Zn2 N6 133.0(2) 2_655 .
O4 Zn2 N5 97.14(17) . .
N20 Zn2 N5 111.54(19) 2_655 .
N6 Zn2 N5 77.0(2) . .
O4 Zn2 N8 95.53(16) . .
N20 Zn2 N8 91.3(2) 2_655 .
N6 Zn2 N8 72.08(19) . .
N5 Zn2 N8 148.99(19) . .
O8 Zn8 O8 61.0(2) 2_655 .
O8 Zn8 N9 95.80(18) 2_655 2_655
O8 Zn8 N9 90.40(18) . 2_655
O8 Zn8 N9 90.40(18) 2_655 .
O8 Zn8 N9 95.80(18) . .
N9 Zn8 N9 172.8(3) 2_655 .
O8 Zn8 N10 158.6(2) 2_655 .
O8 Zn8 N10 102.57(19) . .
N9 Zn8 N10 98.1(2) 2_655 .
N9 Zn8 N10 77.0(2) . .
O8 Zn8 N10 102.57(19) 2_655 2_655
O8 Zn8 N10 158.6(2) . 2_655
N9 Zn8 N10 77.0(2) 2_655 2_655
N9 Zn8 N10 98.1(2) . 2_655
N10 Zn8 N10 96.4(3) . 2_655
O1 Zn1 O2 93.8(3) . .
O1 Zn1 N31 93.9(3) . 2_655
O2 Zn1 N31 100.5(2) . 2_655
O1 Zn1 N4 161.5(3) . .
O2 Zn1 N4 92.2(2) . .
N31 Zn1 N4 102.2(2) 2_655 .
O1 Zn1 N2 85.9(3) . .
O2 Zn1 N2 105.0(2) . .
N31 Zn1 N2 154.5(2) 2_655 .
N4 Zn1 N2 75.7(2) . .
N15 Zn3 O5 110.7(3) . .
N15 Zn3 O4 121.1(2) . .
O5 Zn3 O4 123.23(19) . .
N15 Zn3 O9 98.1(3) . .
O5 Zn3 O9 98.2(2) . .
O4 Zn3 O9 96.1(2) . .
Zn5 O6 Zn4 122.5(2) . .
N45 O8 Zn7 122.5(4) . .
N45 O8 Zn8 93.2(4) . .
Zn7 O8 Zn8 141.9(2) . .
Zn7 O7 Zn6 117.82(18) . .
Zn7 O7 H7' 108.1 . .
Zn6 O7 H7' 102.7 . .
Zn3 O5 Zn4 135.0(2) . .
Zn3 O5 H5 107.1 . .
Zn4 O5 H5 108.5 . .
Zn3 O4 Zn2 136.4(2) . .
C69 O2 Zn1 127.8(4) . .
C69 O3 Zn5 125.9(4) . 2_655
N31 N30 C46 106.3(5) . .
N31 N30 Zn6 138.7(4) . .
C46 N30 Zn6 115.0(4) . .
C63 N40 N41 105.5(5) . .
C63 N40 Zn5 116.1(4) . .
N41 N40 Zn5 138.4(4) . .
C58 N39 C62 120.6(5) . .
C58 N39 Zn5 121.0(4) . .
C62 N39 Zn5 118.4(4) . .
C57 N37 N36 105.0(5) . .
C57 N37 Zn5 115.6(4) . .
N36 N37 Zn5 138.6(4) . .
C11 N6 C7 119.9(6) . .
C11 N6 Zn2 123.6(4) . .
C7 N6 Zn2 116.5(4) . .
C6 N5 N4 106.5(5) . .
C6 N5 Zn2 112.6(4) . .
N4 N5 Zn2 140.6(4) . .
N16 N15 C22 104.5(8) . .
N16 N15 Zn3 123.9(4) . .
C22 N15 Zn3 126.7(6) . .
C41 N28 C45 121.9(5) . .
C41 N28 Zn6 120.2(4) . .
C45 N28 Zn6 117.7(4) . .
C52 N35 C55 118.5(6) . .
C52 N35 Zn4 128.1(5) . 2_655
C55 N35 Zn4 113.4(4) . 2_655
C39 N26 N27 106.0(4) . .
C39 N26 Zn4 123.0(4) . .
N27 N26 Zn4 129.5(3) . .
C63 N42 C64 101.5(5) . .
N5 N4 C5 104.8(5) . .
N5 N4 Zn1 138.7(4) . .
C5 N4 Zn1 116.4(4) . .
C40 N27 N26 105.1(4) . .
C40 N27 Zn6 114.9(4) . .
N26 N27 Zn6 140.0(4) . .
C56 N36 N37 106.5(5) . .
C56 N36 Zn4 121.3(4) . 2_655
N37 N36 Zn4 132.0(4) . 2_655
C65 N43 C68 117.1(7) . .
O9 N45 O9 39.6(6) 2_655 .
O9 N45 O8 115.9(4) 2_655 2_655
O9 N45 O8 127.3(5) . 2_655
O9 N45 O8 127.3(5) 2_655 .
O9 N45 O8 115.9(4) . .
O8 N45 O8 112.6(7) 2_655 .
C30 N20 N19 105.6(5) . .
C30 N20 Zn2 131.3(5) . 2_655
N19 N20 Zn2 121.5(4) . 2_655
N30 N31 C47 106.9(5) . .
N30 N31 Zn1 128.6(4) . 2_655
C47 N31 Zn1 122.4(4) . 2_655
C24 N17 C28 119.1(7) . .
C24 N17 Zn7 120.1(7) . .
C28 N17 Zn7 120.5(5) . .
C64 N41 N40 105.4(5) . .
C64 N41 Zn6 133.2(4) . .
N40 N41 Zn6 121.3(3) . .
C40 N25 C39 101.5(4) . .
C36 N24 C38 116.1(5) . .
C36 N24 Zn4 134.8(4) . .
C38 N24 Zn4 108.7(3) . .
C12 N7 C13 101.2(5) . .
C29 N19 N20 105.2(5) . .
C29 N19 Zn7 113.9(5) . .
N20 N19 Zn7 140.8(4) . .
C5 N3 C6 101.1(5) . .
C12 N8 N9 104.9(5) . .
C12 N8 Zn2 109.8(4) . .
N9 N8 Zn2 145.1(4) . .
C4 N2 C2 117.3(7) . .
C4 N2 Zn1 114.6(4) . .
C2 N2 Zn1 128.1(6) . .
C46 N29 C47 101.2(5) . .
C56 N38 C57 101.2(5) . .
C13 N9 N8 105.4(5) . .
C13 N9 Zn8 114.5(4) . .
N8 N9 Zn8 138.8(4) . .
N24 C38 C37 121.2(5) . .
N24 C38 C39 115.7(5) . .
C37 C38 C39 123.1(5) . .
N26 C39 N25 113.2(5) . .
N26 C39 C38 119.6(5) . .
N25 C39 C38 127.2(5) . .
C17 N10 C14 116.4(7) . .
C17 N10 Zn8 128.8(6) . .
C14 N10 Zn8 114.6(4) . .
C1 N1 C3 116.2(8) . .
C54 N34 C53 116.7(7) . .
N28 C41 C42 120.4(6) . .
N28 C41 C40 113.4(5) . .
C42 C41 C40 126.2(6) . .
C23 N16 N15 107.7(6) . .
C23 N16 Zn7 114.4(6) . .
N15 N16 Zn7 137.9(5) . .
C51 N33 C48 115.8(7) . .
N35 C55 C54 120.5(6) . .
N35 C55 C56 114.0(5) . .
C54 C55 C56 125.5(7) . .
N42 C63 N40 114.1(6) . .
N42 C63 C62 127.9(6) . .
N40 C63 C62 117.9(5) . .
C37 N23 C35 115.8(5) . .
C49 N32 C50 116.0(7) . .
N24 C36 C35 122.4(6) . .
N24 C36 H36 118.8 . .
C35 C36 H36 118.8 . .
N37 C57 N38 113.5(5) . .
N37 C57 C58 117.5(5) . .
N38 C57 C58 128.9(5) . .
C29 N18 C30 101.1(5) . .
N39 C58 C59 121.2(6) . .
N39 C58 C57 112.3(5) . .
C59 C58 C57 126.6(6) . .
N23 C37 C38 122.3(6) . .
N23 C37 H37 118.9 . .
C38 C37 H37 118.9 . .
N5 C6 N3 113.3(5) . .
N5 C6 C7 120.0(5) . .
N3 C6 C7 126.7(5) . .
N14 C22 N15 113.9(8) . .
N14 C22 C21 126.7(7) . .
N15 C22 C21 119.3(11) . .
N12 C20 C21 125.9(11) . .
N12 C20 H20 117.1 . .
C21 C20 H20 117.1 . .
N42 C64 N41 113.4(6) . .
N42 C64 C65 123.7(6) . .
N41 C64 C65 122.9(6) . .
N3 C5 N4 114.3(5) . .
N3 C5 C4 127.6(6) . .
N4 C5 C4 118.1(6) . .
C19 N13 C21 116.9(7) . .
C31 N22 C34 116.4(8) . .
N36 C56 N38 113.8(5) . .
N36 C56 C55 118.5(5) . .
N38 C56 C55 127.7(6) . .
C62 C61 C60 118.4(6) . .
C62 C61 H61 120.8 . .
C60 C61 H61 120.8 . .
N2 C4 C3 122.4(6) . .
N2 C4 C5 115.2(6) . .
C3 C4 C5 122.4(7) . .
C59 C60 C61 119.2(7) . .
C59 C60 H60 120.4 . .
C61 C60 H60 120.4 . .
C15 N11 C16 116.3(8) . .
N17 C24 C25 121.1(11) . .
N17 C24 C23 112.4(7) . .
C25 C24 C23 126.4(9) . .
O9 O9 N45 70.2(3) 2_655 .
O9 O9 Zn3 150.4(8) 2_655 .
N45 O9 Zn3 124.7(4) . .
N30 C46 N29 113.2(6) . .
N30 C46 C45 118.5(5) . .
N29 C46 C45 128.3(6) . .
N27 C40 N25 114.2(5) . .
N27 C40 C41 117.6(5) . .
N25 C40 C41 128.2(5) . .
N39 C62 C61 121.9(6) . .
N39 C62 C63 111.8(5) . .
C61 C62 C63 126.3(6) . .
N28 C45 C44 120.8(6) . .
N28 C45 C46 112.7(5) . .
C44 C45 C46 126.4(6) . .
C43 C42 C41 118.6(6) . .
C43 C42 H42 120.7 . .
C41 C42 H42 120.7 . .
N7 C13 N9 114.2(6) . .
N7 C13 C14 127.2(6) . .
N9 C13 C14 118.5(6) . .
N43 C65 C66 121.1(7) . .
N43 C65 C64 117.5(6) . .
C66 C65 C64 121.1(8) . .
C33 N21 C32 115.3(8) . .
O2 C69 O3 127.0(6) . .
O2 C69 H69 118.4 . .
O3 C69 H69 114.5 . .
N31 C47 N29 112.4(5) . .
N31 C47 C48 121.0(6) . .
N29 C47 C48 126.6(6) . .
N44 C66 C65 122.8(10) . .
N44 C66 H66 118.6 . .
C65 C66 H66 118.6 . .
N33 C48 C49 121.1(6) . .
N33 C48 C47 115.6(6) . .
C49 C48 C47 123.2(7) . .
N6 C11 C10 121.4(6) . .
N6 C11 C12 114.9(6) . .
C10 C11 C12 123.7(6) . .
N6 C7 C8 121.0(6) . .
N6 C7 C6 113.8(6) . .
C8 C7 C6 125.2(6) . .
N16 C23 N14 112.1(9) . .
N16 C23 C24 119.1(7) . .
N14 C23 C24 128.5(8) . .
C22 N14 C23 101.8(7) . .
N32 C49 C48 122.7(8) . .
N32 C49 H49 118.7 . .
C48 C49 H49 118.7 . .
N23 C35 C36 122.3(6) . .
N23 C35 H35 118.9 . .
C36 C35 H35 118.9 . .
N20 C30 N18 113.8(6) . .
N20 C30 C31 121.6(6) . .
N18 C30 C31 124.5(6) . .
N33 C51 C50 122.5(9) . .
N33 C51 H51 118.8 . .
C50 C51 H51 118.8 . .
N34 C54 C55 121.7(8) . .
N34 C54 H54 119.1 . .
C55 C54 H54 119.1 . .
C58 C59 C60 118.8(7) . .
C58 C59 H59 120.6 . .
C60 C59 H59 120.6 . .
C20 N12 C18 114.8(8) . .
N13 C21 C20 120.0(9) . .
N13 C21 C22 116.4(7) . .
C20 C21 C22 123.6(10) . .
N35 C52 C53 120.8(7) . .
N35 C52 H52 119.6 . .
C53 C52 H52 119.6 . .
N21 C32 C31 121.8(10) . .
N21 C32 H32 119.1 . .
C31 C32 H32 119.1 . .
N1 C3 C4 120.3(8) . .
N1 C3 H3 119.8 . .
C4 C3 H3 119.8 . .
N19 C29 N18 114.2(6) . .
N19 C29 C28 119.4(7) . .
N18 C29 C28 126.3(7) . .
N43 C68 C67 121.1(9) . .
N43 C68 H68 119.5 . .
C67 C68 H68 119.5 . .
C8 C9 C10 120.6(8) . .
C8 C9 H9 119.7 . .
C10 C9 H9 119.7 . .
C42 C43 C44 120.3(6) . .
C42 C43 H43 119.8 . .
C44 C43 H43 119.8 . .
N7 C12 N8 114.4(6) . .
N7 C12 C11 126.3(6) . .
N8 C12 C11 119.3(6) . .
N32 C50 C51 121.9(7) . .
N32 C50 H50 119.1 . .
C51 C50 H50 119.1 . .
C67 N44 C66 115.0(8) . .
C28 C27 C26 116.6(12) . .
C28 C27 H27 121.7 . .
C26 C27 H27 121.7 . .
N13 C19 C18 119.6(10) . .
N13 C19 H19 120.2 . .
C18 C19 H19 120.2 . .
C45 C44 C43 118.0(6) . .
C45 C44 H44 121.0 . .
C43 C44 H44 121.0 . .
N10 C14 C15 120.6(7) . .
N10 C14 C13 114.7(6) . .
C15 C14 C13 124.7(7) . .
C25 C26 C27 121.5(10) . .
C25 C26 H26 119.2 . .
C27 C26 H26 119.2 . .
N17 C28 C27 122.6(9) . .
N17 C28 C29 111.6(6) . .
C27 C28 C29 125.7(9) . .
C9 C10 C11 117.7(8) . .
C9 C10 H10 121.1 . .
C11 C10 H10 121.1 . .
N10 C17 C16 123.2(9) . .
N10 C17 H17 118.4 . .
C16 C17 H17 118.4 . .
C9 C8 C7 119.4(7) . .
C9 C8 H8 120.3 . .
C7 C8 H8 120.3 . .
N34 C53 C52 121.7(7) . .
N34 C53 H53 119.2 . .
C52 C53 H53 119.2 . .
N2 C2 C1 119.6(9) . .
N2 C2 H2 120.2 . .
C1 C2 H2 120.2 . .
N44 C67 C68 122.9(8) . .
N44 C67 H67 118.6 . .
C68 C67 H67 118.6 . .
N11 C16 C17 120.7(8) . .
N11 C16 H16 119.6 . .
C17 C16 H16 119.6 . .
N11 C15 C14 122.8(9) . .
N11 C15 H15 118.6 . .
C14 C15 H15 118.6 . .
N22 C31 C32 123.0(8) . .
N22 C31 C30 116.1(6) . .
C32 C31 C30 120.9(8) . .
N21 C33 C34 123.4(10) . .
N21 C33 H33 118.3 . .
C34 C33 H33 118.3 . .
N1 C1 C2 124.1(8) . .
N1 C1 H1 118.0 . .
C2 C1 H1 118.0 . .
C26 C25 C24 118.8(10) . .
C26 C25 H25 120.6 . .
C24 C25 H25 120.6 . .
N12 C18 C19 122.8(10) . .
N12 C18 H18 118.6 . .
C19 C18 H18 118.6 . .
N22 C34 C33 119.9(12) . .
N22 C34 H34 120.1 . .
C33 C34 H34 120.1 . .

loop_
_geom_bond_atom_site_label_1
_geom_bond_atom_site_label_2
_geom_bond_distance
_geom_bond_site_symmetry_2
Zn5 O6 1.933(4) .
Zn5 O3 1.987(4) 2_655
Zn5 N40 2.128(5) .
Zn5 N39 2.141(5) .
Zn5 N37 2.190(5) .
Zn6 O7 1.989(4) .
Zn6 N41 2.036(5) .
Zn6 N30 2.127(4) .
Zn6 N28 2.147(5) .
Zn6 N27 2.224(5) .
Zn4 O6 2.019(3) .
Zn4 O5 2.044(4) .
Zn4 N26 2.059(5) .
Zn4 N36 2.081(5) 2_655
Zn4 N35 2.355(5) 2_655
Zn4 N24 2.531(5) .
Zn7 O7 1.942(4) .
Zn7 O8 1.956(4) .
Zn7 N17 2.142(6) .
Zn7 N16 2.191(6) .
Zn7 N19 2.212(6) .
Zn2 O4 1.964(4) .
Zn2 N20 2.009(5) 2_655
Zn2 N6 2.103(5) .
Zn2 N5 2.157(5) .
Zn2 N8 2.430(5) .
Zn8 O8 2.124(4) 2_655
Zn8 O8 2.124(4) .
Zn8 N9 2.126(5) 2_655
Zn8 N9 2.126(5) .
Zn8 N10 2.174(6) .
Zn8 N10 2.174(6) 2_655
Zn1 O1 2.028(7) .
Zn1 O2 2.052(5) .
Zn1 N31 2.055(6) 2_655
Zn1 N4 2.107(5) .
Zn1 N2 2.247(6) .
Zn3 N15 1.868(7) .
Zn3 O5 1.887(4) .
Zn3 O4 1.938(4) .
Zn3 O9 2.186(6) .
O8 N45 1.296(6) .
O7 H7' 0.7759 .
O5 H5 0.7179 .
O2 C69 1.216(8) .
O3 C69 1.261(8) .
O3 Zn5 1.987(4) 2_655
N30 N31 1.327(7) .
N30 C46 1.336(8) .
N40 C63 1.332(8) .
N40 N41 1.356(7) .
N39 C58 1.332(8) .
N39 C62 1.347(8) .
N37 C57 1.347(8) .
N37 N36 1.373(6) .
N6 C11 1.328(9) .
N6 C7 1.365(8) .
N5 C6 1.330(8) .
N5 N4 1.343(7) .
N15 N16 1.343(10) .
N15 C22 1.372(9) .
N28 C41 1.324(7) .
N28 C45 1.333(8) .
N35 C52 1.328(8) .
N35 C55 1.347(9) .
N35 Zn4 2.355(5) 2_655
N26 C39 1.333(7) .
N26 N27 1.379(6) .
N42 C63 1.332(8) .
N42 C64 1.338(9) .
N4 C5 1.350(8) .
N27 C40 1.333(8) .
N36 C56 1.324(8) .
N36 Zn4 2.081(5) 2_655
N43 C65 1.304(10) .
N43 C68 1.330(9) .
N45 O9 1.288(11) 2_655
N45 O9 1.288(11) .
N45 O8 1.296(6) 2_655
N20 C30 1.327(9) .
N20 N19 1.363(7) .
N20 Zn2 2.009(5) 2_655
N31 C47 1.339(8) .
N31 Zn1 2.055(6) 2_655
N17 C24 1.337(10) .
N17 C28 1.338(12) .
N41 C64 1.342(8) .
N25 C40 1.346(7) .
N25 C39 1.357(8) .
N24 C36 1.325(8) .
N24 C38 1.347(8) .
N7 C12 1.332(8) .
N7 C13 1.329(9) .
N19 C29 1.333(9) .
N3 C5 1.325(8) .
N3 C6 1.353(8) .
N8 C12 1.330(8) .
N8 N9 1.362(7) .
N2 C4 1.318(10) .
N2 C2 1.335(10) .
N29 C46 1.350(8) .
N29 C47 1.357(9) .
N38 C56 1.356(8) .
N38 C57 1.359(8) .
N9 C13 1.328(8) .
C38 C37 1.406(8) .
C38 C39 1.445(8) .
N10 C17 1.320(9) .
N10 C14 1.341(10) .
N1 C1 1.305(13) .
N1 C3 1.346(10) .
N34 C54 1.342(11) .
N34 C53 1.354(12) .
C41 C42 1.385(9) .
C41 C40 1.469(8) .
N16 C23 1.343(11) .
N33 C51 1.321(9) .
N33 C48 1.342(10) .
C55 C54 1.388(10) .
C55 C56 1.456(9) .
C63 C62 1.482(9) .
N23 C37 1.332(8) .
N23 C35 1.334(10) .
N32 C49 1.317(9) .
N32 C50 1.328(13) .
C36 C35 1.393(9) .
C36 H36 0.9500 .
C57 C58 1.451(8) .
N18 C29 1.334(10) .
N18 C30 1.346(10) .
C58 C59 1.386(9) .
C37 H37 0.9500 .
C6 C7 1.433(9) .
C22 N14 1.330(14) .
C22 C21 1.472(14) .
C20 N12 1.285(13) .
C20 C21 1.382(10) .
C20 H20 0.9500 .
C64 C65 1.472(9) .
C5 C4 1.476(9) .
N13 C19 1.336(14) .
N13 C21 1.349(13) .
N22 C31 1.293(11) .
N22 C34 1.370(12) .
C61 C62 1.372(10) .
C61 C60 1.400(11) .
C61 H61 0.9500 .
C4 C3 1.383(10) .
C60 C59 1.398(10) .
C60 H60 0.9500 .
N11 C15 1.328(11) .
N11 C16 1.339(13) .
C24 C25 1.381(14) .
C24 C23 1.437(14) .
O9 O9 0.873(12) 2_655
C46 C45 1.472(9) .
C45 C44 1.379(10) .
C42 C43 1.378(10) .
C42 H42 0.9500 .
C13 C14 1.476(9) .
C65 C66 1.369(11) .
N21 C33 1.328(17) .
N21 C32 1.332(13) .
C69 H69 0.9878 .
C47 C48 1.456(9) .
C66 N44 1.349(12) .
C66 H66 0.9500 .
C48 C49 1.390(10) .
C11 C10 1.406(11) .
C11 C12 1.468(9) .
C7 C8 1.381(10) .
C23 N14 1.367(11) .
C49 H49 0.9500 .
C35 H35 0.9500 .
C30 C31 1.482(11) .
C51 C50 1.384(12) .
C51 H51 0.9500 .
C54 H54 0.9500 .
C59 H59 0.9500 .
N12 C18 1.329(14) .
C52 C53 1.387(12) .
C52 H52 0.9500 .
C32 C31 1.390(11) .
C32 H32 0.9500 .
C3 H3 0.9500 .
C29 C28 1.488(11) .
C68 C67 1.383(12) .
C68 H68 0.9500 .
C9 C8 1.353(12) .
C9 C10 1.393(13) .
C9 H9 0.9500 .
C43 C44 1.387(11) .
C43 H43 0.9500 .
C50 H50 0.9500 .
N44 C67 1.297(14) .
C27 C28 1.378(12) .
C27 C26 1.383(18) .
C27 H27 0.9500 .
C19 C18 1.434(12) .
C19 H19 0.9500 .
C44 H44 0.9500 .
C14 C15 1.361(11) .
C26 C25 1.344(19) .
C26 H26 0.9500 .
C10 H10 0.9500 .
C17 C16 1.355(13) .
C17 H17 0.9500 .
C8 H8 0.9500 .
C53 H53 0.9500 .
C2 C1 1.378(14) .
C2 H2 0.9500 .
C67 H67 0.9500 .
C16 H16 0.9500 .
C15 H15 0.9500 .
C33 C34 1.379(15) .
C33 H33 0.9500 .
C1 H1 0.9500 .
C25 H25 0.9500 .
C18 H18 0.9500 .
C34 H34 0.9500 .

loop_
_platon_squeeze_void_nr
_platon_squeeze_void_average_x
_platon_squeeze_void_average_y
_platon_squeeze_void_average_z
_platon_squeeze_void_volume
_platon_squeeze_void_count_electrons
_platon_squeeze_void_content
1 0.002 0.486 -0.015 3809 785 ' '
2 0.250 0.421 0.146 8 3 ' '
3 0.750 0.921 0.146 8 3 ' '
4 0.250 0.921 0.354 8 1 ' '
5 0.750 0.421 0.354 8 1 ' '
6 0.250 0.579 0.646 8 3 ' '
7 0.750 0.079 0.646 8 3 ' '
8 0.250 0.079 0.854 8 1 ' '
9 0.750 0.579 0.854 8 1 ' '
